data_4134484
loop_
_publ_author_name
'Pan, Chun-Ya'
'Yang, Xin-Rui'
'Xiong, Lin'
'Lu, Zhong-Wei'
'Zhen, Bo-Yu'
'Sui, Xin'
'Deng, Xue-Bin'
'Chen, Ling'
'Wu, Li-Ming'

_publ_section_title
;
 Solid-State Nonlinear Optical Switch with the Widest Switching
 Temperature Range Owing to Its Continuously Tunable <i>T</i><sub>c</sub>.
;
_journal_issue 13
_journal_name_full 'Journal of the American Chemical Society'
_journal_page_first 6423
_journal_page_last 6431
_journal_paper_doi 10.1021/jacs.0c01741
_journal_volume 142
_journal_year 2020
_chemical_formula_sum 'F H8 K0.06 N1.94 O3 P'
_chemical_formula_weight 135.56
_space_group_IT_number 14
_space_group_name_Hall '-P 2yn'
_space_group_name_H-M_alt 'P 1 21/n 1'
_symmetry_cell_setting monoclinic
_symmetry_space_group_name_H-M 'P 1 21/n 1'
_atom_sites_solution_hydrogens none
_atom_sites_solution_primary direct
_atom_sites_solution_secondary difmap
_audit_creation_method SHELXL-97
_cell_angle_alpha 90.00
_cell_angle_beta 92.2680(10)
_cell_angle_gamma 90.00
_cell_formula_units_Z 4
_cell_length_a 6.0404(2)
_cell_length_b 7.8708(2)
_cell_length_c 11.1807(3)
_cell_measurement_reflns_used 8070
_cell_measurement_temperature 220(2)
_cell_measurement_theta_max 27.43
_cell_measurement_theta_min 3.17
_cell_volume 531.15(3)
_computing_structure_refinement 'SHELXL-97 (Sheldrick, 1997)'
_computing_structure_solution 'SHELXS-97 (Sheldrick, 1990)'
_diffrn_ambient_temperature 220(2)
_diffrn_measured_fraction_theta_full 0.998
_diffrn_measured_fraction_theta_max 0.998
_diffrn_measurement_device_type 'CCD area detector'
_diffrn_measurement_method 'phi and omega scans'
_diffrn_radiation_monochromator graphite
_diffrn_radiation_source 'fine-focus sealed tube'
_diffrn_radiation_type MoK\a
_diffrn_radiation_wavelength 0.71073
_diffrn_reflns_av_R_equivalents 0.0593
_diffrn_reflns_av_sigmaI/netI 0.0230
_diffrn_reflns_limit_h_max 7
_diffrn_reflns_limit_h_min -7
_diffrn_reflns_limit_k_max 10
_diffrn_reflns_limit_k_min -10
_diffrn_reflns_limit_l_max 14
_diffrn_reflns_limit_l_min -14
_diffrn_reflns_number 17633
_diffrn_reflns_theta_full 27.49
_diffrn_reflns_theta_max 27.49
_diffrn_reflns_theta_min 3.17
_exptl_absorpt_coefficient_mu 0.501
_exptl_crystal_colour colorless
_exptl_crystal_density_diffrn 1.695
_exptl_crystal_density_method 'not measured'
_exptl_crystal_description block
_exptl_crystal_F_000 283
_exptl_crystal_size_max 0.05
_exptl_crystal_size_mid 0.03
_exptl_crystal_size_min 0.02
_refine_diff_density_max 0.346
_refine_diff_density_min -0.344
_refine_diff_density_rms 0.078
_refine_ls_extinction_method none
_refine_ls_goodness_of_fit_ref 1.164
_refine_ls_hydrogen_treatment none
_refine_ls_matrix_type full
_refine_ls_number_parameters 98
_refine_ls_number_reflns 1211
_refine_ls_number_restraints 38
_refine_ls_restrained_S_all 1.151
_refine_ls_R_factor_all 0.0445
_refine_ls_R_factor_gt 0.0396
_refine_ls_shift/su_max 0.000
_refine_ls_shift/su_mean 0.000
_refine_ls_structure_factor_coef Fsqd
_refine_ls_weighting_details 'calc w=1/[\s^2^(Fo^2^)+(0.0399P)^2^+0.5461P] where P=(Fo^2^+2Fc^2^)/3'
_refine_ls_weighting_scheme calc
_refine_ls_wR_factor_gt 0.0896
_refine_ls_wR_factor_ref 0.0920
_reflns_number_gt 1118
_reflns_number_total 1211
_reflns_threshold_expression >2sigma(I)
_cod_data_source_file K0.2(NH4)1.8PO3F.cif
_cod_data_source_block K0.2(NH4)1.8PO3F-LTP-220K
_cod_depositor_comments
;
The following automatic conversions were performed:

data item '_symmetry_cell_setting' value 'Monoclinic' was changed to
'monoclinic' in accordance with the
/home/data/users/saulius/crontab/automatic-downloads/rss-feeds/ACS/lib/dictionaries/cif_core.dic
dictionary named 'cif_core.dic' version 2.4.2 last updated on
2011-04-26.

Automatic conversion script
Id: cif_fix_values 7556 2019-12-06 15:28:31Z antanas 

 Adding full bibliography for 4134470--4134505.cif.
;
_cod_original_sg_symbol_H-M P2(1)/n
_cod_original_formula_sum 'H8 F K0.06 N1.94 O3 P'
_cod_database_code 4134484

loop_
_symmetry_equiv_pos_as_xyz
'x, y, z'
'-x+1/2, y+1/2, -z+1/2'
'-x, -y, -z'
'x-1/2, -y-1/2, z-1/2'

loop_
_atom_site_label
_atom_site_type_symbol
_atom_site_fract_x
_atom_site_fract_y
_atom_site_fract_z
_atom_site_U_iso_or_equiv
_atom_site_adp_type
_atom_site_occupancy
_atom_site_symmetry_multiplicity
_atom_site_calc_flag
_atom_site_refinement_flags
_atom_site_disorder_assembly
_atom_site_disorder_group
P P 0.24876(8) 0.18203(6) 0.13124(4) 0.01106(17) Uani 1 1 d . . .
N1 N 0.2577(3) 0.1355(2) 0.46821(16) 0.0173(4) Uani 1 1 d D . .
O2 O 0.4123(3) 0.1817(2) 0.23558(14) 0.0226(4) Uani 1 1 d . . .
N2 N 0.2380(3) 0.0880(2) -0.18948(14) 0.0162(8) Uani 0.961(5) 1 d PD . .
K K 0.2380(3) 0.0880(2) -0.18948(14) 0.0162(8) Uani 0.039(5) 1 d P . .
F F 0.2469(2) -0.00940(16) 0.08527(12) 0.0244(3) Uani 1 1 d . . .
O1 O 0.3212(3) 0.28003(18) 0.02287(13) 0.0175(3) Uani 1 1 d . . .
O3 O 0.0126(2) 0.2165(2) 0.16070(14) 0.0189(3) Uani 1 1 d . . .
H2 H 0.128(3) 0.177(3) 0.477(2) 0.020(7) Uiso 1 1 d D . .
H1 H 0.249(4) 0.0293(19) 0.478(2) 0.025(7) Uiso 1 1 d D . .
H8 H 0.272(4) 0.132(3) -0.1236(16) 0.027(7) Uiso 1 1 d D . .
H3 H 0.343(4) 0.178(3) 0.5211(18) 0.034(8) Uiso 1 1 d D . .
H4 H 0.298(4) 0.159(3) 0.3990(15) 0.035(8) Uiso 1 1 d D . .
H5 H 0.183(4) -0.006(2) -0.182(2) 0.030(8) Uiso 1 1 d D . .
H6 H 0.139(4) 0.152(3) -0.223(2) 0.037(9) Uiso 1 1 d D . .
H7 H 0.344(3) 0.088(3) -0.233(2) 0.046(10) Uiso 1 1 d D . .

loop_
_atom_site_aniso_label
_atom_site_aniso_U_11
_atom_site_aniso_U_22
_atom_site_aniso_U_33
_atom_site_aniso_U_23
_atom_site_aniso_U_13
_atom_site_aniso_U_12
P 0.0116(3) 0.0092(3) 0.0125(3) -0.00083(18) 0.00123(18) -0.00025(18)
N1 0.0171(9) 0.0147(9) 0.0201(10) -0.0019(7) 0.0007(7) -0.0014(7)
O2 0.0194(8) 0.0291(9) 0.0190(8) -0.0006(7) -0.0042(6) 0.0015(7)
N2 0.0175(11) 0.0172(11) 0.0141(11) -0.0002(6) 0.0036(6) -0.0027(7)
K 0.0175(11) 0.0172(11) 0.0141(11) -0.0002(6) 0.0036(6) -0.0027(7)
F 0.0363(8) 0.0106(6) 0.0266(7) -0.0040(5) 0.0032(6) 0.0002(5)
O1 0.0202(8) 0.0141(7) 0.0185(8) 0.0032(6) 0.0043(6) -0.0009(6)
O3 0.0123(7) 0.0220(8) 0.0227(8) -0.0011(6) 0.0036(6) -0.0001(6)

loop_
_atom_type_symbol
_atom_type_description
_atom_type_scat_dispersion_real
_atom_type_scat_dispersion_imag
_atom_type_scat_source
N N 0.0061 0.0033 'International Tables Vol C Tables 4.2.6.8 and 6.1.1.4'
H H 0.0000 0.0000 'International Tables Vol C Tables 4.2.6.8 and 6.1.1.4'
O O 0.0106 0.0060 'International Tables Vol C Tables 4.2.6.8 and 6.1.1.4'
F F 0.0171 0.0103 'International Tables Vol C Tables 4.2.6.8 and 6.1.1.4'
P P 0.1023 0.0942 'International Tables Vol C Tables 4.2.6.8 and 6.1.1.4'
K K 0.2009 0.2494 'International Tables Vol C Tables 4.2.6.8 and 6.1.1.4'

loop_
_geom_angle_atom_site_label_1
_geom_angle_atom_site_label_2
_geom_angle_atom_site_label_3
_geom_angle
_geom_angle_site_symmetry_1
_geom_angle_site_symmetry_3
_geom_angle_publ_flag
O2 P O3 115.61(9) . . ?
O2 P O1 114.90(9) . . ?
O3 P O1 112.97(9) . . ?
O2 P F 104.22(9) . . ?
O3 P F 104.33(8) . . ?
O1 P F 102.84(8) . . ?
O2 P K 111.42(7) . 3 ?
O3 P K 45.41(7) . 3 ?
O1 P K 133.51(7) . 3 ?
F P K 61.22(6) . 3 ?
O2 P K 49.94(7) . 3_655 ?
O3 P K 147.22(7) . 3_655 ?
O1 P K 99.35(7) . 3_655 ?
F P K 61.34(6) . 3_655 ?
K P K 107.29(4) 3 3_655 ?
H2 N1 H1 107.4(16) . . ?
H2 N1 H3 107.8(17) . . ?
H1 N1 H3 110.6(17) . . ?
H2 N1 H4 108.7(17) . . ?
H1 N1 H4 110.6(17) . . ?
H3 N1 H4 111.6(18) . . ?
P O2 K 132.09(10) . 4_666 ?
P O2 K 108.00(8) . 3_655 ?
K O2 K 91.04(5) 4_666 3_655 ?
H8 N2 H5 111.5(18) . . ?
H8 N2 H6 106.7(18) . . ?
H5 N2 H6 107.7(17) . . ?
H8 N2 H7 110.7(18) . . ?
H5 N2 H7 113.4(19) . . ?
H6 N2 H7 106.4(18) . . ?
P F K 93.39(6) . 3 ?
P F K 93.92(7) . 3_655 ?
K F K 132.83(7) 3 3_655 ?
P O3 K 143.67(9) . 4_566 ?
P O3 K 112.63(8) . 3 ?
K O3 K 93.63(5) 4_566 3 ?

loop_
_geom_bond_atom_site_label_1
_geom_bond_atom_site_label_2
_geom_bond_distance
_geom_bond_site_symmetry_2
_geom_bond_publ_flag
P O2 1.4985(16) . ?
P O3 1.5015(15) . ?
P O1 1.5153(15) . ?
P F 1.5919(13) . ?
P K 3.7062(17) 3 ?
P K 3.7939(17) 3_655 ?
N1 H2 0.860(15) . ?
N1 H1 0.844(15) . ?
N1 H3 0.839(15) . ?
N1 H4 0.841(15) . ?
O2 K 2.780(2) 4_666 ?
O2 K 3.053(2) 3_655 ?
N2 H8 0.831(16) . ?
N2 H5 0.816(16) . ?
N2 H6 0.858(16) . ?
N2 H7 0.818(16) . ?
F K 3.254(2) 3 ?
F K 3.337(2) 3_655 ?
O3 K 2.854(2) 4_566 ?
O3 K 2.860(2) 3 ?

loop_
_geom_hbond_atom_site_label_D
_geom_hbond_atom_site_label_H
_geom_hbond_atom_site_label_A
_geom_hbond_distance_DH
_geom_hbond_distance_HA
_geom_hbond_distance_DA
_geom_hbond_angle_DHA
_geom_hbond_site_symmetry_A
N2 H8 O1 0.831(16) 2.024(17) 2.843(2) 168(2) .
N2 H8 F 0.831(16) 2.59(2) 3.164(2) 127(2) .
N1 H4 O2 0.841(15) 1.987(15) 2.822(2) 172(2) .
N1 H2 O1 0.860(15) 1.970(15) 2.810(2) 165(2) 4_566
N1 H1 O1 0.844(15) 2.006(15) 2.840(2) 169(2) 2_545
N1 H3 O3 0.839(15) 2.012(15) 2.846(2) 173(2) 4_666
N2 H5 O3 0.816(16) 2.055(17) 2.860(2) 169(2) 3
N2 H6 O2 0.858(16) 1.936(17) 2.780(2) 168(2) 4_565
N2 H7 O3 0.818(16) 2.22(2) 2.854(2) 135(2) 4_665
N2 H7 O2 0.818(16) 2.59(2) 3.053(2) 118(2) 3_655
